data_7012215
loop_
_publ_author_name
'Annie Bligh, S. W.'
'Bashall, Alan'
'Garrud, Christelle'
'McPartlin, Mary'
'Wardle, Nick'
'White, Ken'
'Padhye, Subhash'
'Barve, Vivek'
'Kundu, Gopal'

_publ_section_title
;
 Reaction of
 (C-(6-aminomethyl-pyridin-2-yl)methylamine)chloroplatinum(ii) with
 nucleosides and its biological activity
;
_journal_issue 2
_journal_name_full 'Dalton Transactions'
_journal_page_first 184
_journal_paper_doi 10.1039/b208790a
_journal_year 2003
_chemical_formula_sum 'C7 H13 Cl2 N3 O Pt'
_chemical_formula_weight 421.19
_chemical_name_systematic
; 
? 
;
_space_group_IT_number 2
_symmetry_cell_setting triclinic
_symmetry_space_group_name_Hall '-P 1'
_symmetry_space_group_name_H-M 'P -1'
_atom_sites_solution_hydrogens geom
_atom_sites_solution_primary direct
_atom_sites_solution_secondary difmap
_audit_creation_method SHELXL-97
_cell_angle_alpha 73.420(9)
_cell_angle_beta 81.566(17)
_cell_angle_gamma 78.215(11)
_cell_formula_units_Z 2
_cell_length_a 7.0737(19)
_cell_length_b 8.7288(6)
_cell_length_c 9.8096(12)
_cell_measurement_temperature 223(2)
_cell_volume 565.75(18)
_computing_cell_refinement 'Bruker XSCANS'
_computing_data_collection 'Bruker XSCANS'
_computing_data_reduction 'Bruker XSCANS'
_computing_molecular_graphics 'Bruker SHELXTL'
_computing_publication_material 'Bruker SHELXTL'
_computing_structure_refinement 'SHELXL-97 (Sheldrick, 1997)'
_computing_structure_solution 'SHELXS-97 (Sheldrick, 1990)'
_diffrn_ambient_temperature 223(2)
_diffrn_measured_fraction_theta_full 0.977
_diffrn_measured_fraction_theta_max 0.977
_diffrn_measurement_device_type 'Bruker P4'
_diffrn_measurement_method theta/2theta
_diffrn_radiation_monochromator graphite
_diffrn_radiation_source 'fine-focus sealed tube'
_diffrn_radiation_type MoK\a
_diffrn_radiation_wavelength 0.71073
_diffrn_reflns_av_R_equivalents 0.0171
_diffrn_reflns_av_sigmaI/netI 0.0114
_diffrn_reflns_limit_h_max 1
_diffrn_reflns_limit_h_min -8
_diffrn_reflns_limit_k_max 9
_diffrn_reflns_limit_k_min -9
_diffrn_reflns_limit_l_max 11
_diffrn_reflns_limit_l_min -11
_diffrn_reflns_number 2334
_diffrn_reflns_theta_full 24.99
_diffrn_reflns_theta_max 24.99
_diffrn_reflns_theta_min 2.18
_diffrn_standards_decay_% 0
_diffrn_standards_interval_count 97
_diffrn_standards_number 3
_exptl_absorpt_coefficient_mu 12.845
_exptl_absorpt_correction_T_max 0.395
_exptl_absorpt_correction_T_min 0.108
_exptl_absorpt_correction_type semi-empirical
_exptl_absorpt_process_details psi-scans
_exptl_crystal_density_diffrn 2.473
_exptl_crystal_density_method 'not measured'
_exptl_crystal_F_000 392
_exptl_crystal_size_max 0.30
_exptl_crystal_size_mid 0.24
_exptl_crystal_size_min 0.08
_refine_diff_density_max 2.186
_refine_diff_density_min -1.980
_refine_diff_density_rms 0.242
_refine_ls_extinction_method none
_refine_ls_goodness_of_fit_ref 1.058
_refine_ls_hydrogen_treatment mixed
_refine_ls_matrix_type full
_refine_ls_number_parameters 128
_refine_ls_number_reflns 1949
_refine_ls_number_restraints 0
_refine_ls_restrained_S_all 1.058
_refine_ls_R_factor_all 0.0299
_refine_ls_R_factor_gt 0.0287
_refine_ls_shift/su_max 0.001
_refine_ls_shift/su_mean 0.000
_refine_ls_structure_factor_coef Fsqd
_refine_ls_weighting_details 'calc w=1/[\s^2^(Fo^2^)+(0.0613P)^2^+1.1000P] where P=(Fo^2^+2Fc^2^)/3'
_refine_ls_weighting_scheme calc
_refine_ls_wR_factor_gt 0.0740
_refine_ls_wR_factor_ref 0.0748
_reflns_number_gt 1877
_reflns_number_total 1949
_reflns_threshold_expression >2sigma(I)
_cod_data_source_file b208790a.txt
_cod_data_source_block sx430
_cod_depositor_comments
;
The following automatic conversions were performed:
'_symmetry_cell_setting' value 'Triclinic' changed to 'triclinic'
according to '/home/saulius/struct/CIF-dictionaries/cif_core.dic'
dictionary named 'cif_core.dic' version 2.4.1 from 2010-06-29.

Automatic conversion script
Id: cif_fix_enum 1527 2010-12-29 10:47:43Z saulius 
;
_cod_original_cell_volume 565.75(17)
_cod_original_sg_symbol_H-M P-1
_cod_database_code 7012215

loop_
_symmetry_equiv_pos_as_xyz
'x, y, z'
'-x, -y, -z'

loop_
_atom_site_label
_atom_site_type_symbol
_atom_site_fract_x
_atom_site_fract_y
_atom_site_fract_z
_atom_site_U_iso_or_equiv
_atom_site_adp_type
_atom_site_occupancy
_atom_site_symmetry_multiplicity
_atom_site_calc_flag
_atom_site_refinement_flags
_atom_site_disorder_assembly
_atom_site_disorder_group
Pt1 Pt 0.74365(3) 0.06535(2) 0.878520(19) 0.01764(12) Uani 1 1 d . . .
Cl1 Cl 0.7332(3) 0.1406(2) 1.08709(18) 0.0314(4) Uani 1 1 d . . .
N1 N 0.7520(7) 0.0000(7) 0.7047(6) 0.0180(11) Uani 1 1 d . . .
N2 N 0.7340(8) 0.2903(7) 0.7415(6) 0.0253(12) Uani 1 1 d . . .
H2A H 0.6471 0.3632 0.7792 0.030 Uiso 1 1 calc R . .
H2B H 0.8527 0.3201 0.7290 0.030 Uiso 1 1 calc R . .
N3 N 0.7516(9) -0.1775(7) 0.9667(6) 0.0290(13) Uani 1 1 d . . .
H3A H 0.6308 -0.1968 1.0048 0.035 Uiso 1 1 calc R . .
H3B H 0.8318 -0.2133 1.0380 0.035 Uiso 1 1 calc R . .
C2 C 0.7221(9) 0.1229(8) 0.5811(6) 0.0231(13) Uani 1 1 d . . .
C3 C 0.7341(10) 0.0819(9) 0.4546(7) 0.0289(15) Uani 1 1 d . . .
H3 H 0.7159 0.1631 0.3686 0.035 Uiso 1 1 calc R . .
C4 C 0.7729(11) -0.0784(10) 0.4548(8) 0.0345(16) Uani 1 1 d . . .
H4 H 0.7848 -0.1069 0.3681 0.041 Uiso 1 1 calc R . .
C5 C 0.7953(10) -0.2008(9) 0.5831(7) 0.0285(15) Uani 1 1 d . . .
H5 H 0.8163 -0.3111 0.5844 0.034 Uiso 1 1 calc R . .
C6 C 0.7854(8) -0.1541(8) 0.7067(7) 0.0226(13) Uani 1 1 d . . .
C7 C 0.6772(10) 0.2915(8) 0.6023(7) 0.0278(14) Uani 1 1 d . . .
H7B H 0.7473 0.3639 0.5254 0.033 Uiso 1 1 calc R . .
H7A H 0.5380 0.3330 0.5981 0.033 Uiso 1 1 calc R . .
C8 C 0.8233(10) -0.2663(8) 0.8542(7) 0.0257(14) Uani 1 1 d . . .
H8B H 0.7571 -0.3595 0.8724 0.031 Uiso 1 1 calc R . .
H8A H 0.9627 -0.3071 0.8578 0.031 Uiso 1 1 calc R . .
Cl2 Cl 1.1358(2) 0.4129(2) 0.71280(17) 0.0300(4) Uani 1 1 d . . .
O1W O 1.4337(9) 0.5109(9) 0.8522(9) 0.0636(19) Uani 1 1 d . . .
H1W H 1.3007 0.4952 0.8113 0.095 Uiso 1 1 d . . .
H2W H 1.4042 0.5985 0.8963 0.095 Uiso 1 1 d . . .

loop_
_atom_site_aniso_label
_atom_site_aniso_U_11
_atom_site_aniso_U_22
_atom_site_aniso_U_33
_atom_site_aniso_U_23
_atom_site_aniso_U_13
_atom_site_aniso_U_12
Pt1 0.01648(16) 0.01761(17) 0.01921(16) -0.00583(10) -0.00231(10) -0.00197(10)
Cl1 0.0366(9) 0.0326(9) 0.0297(8) -0.0160(7) -0.0090(7) -0.0012(7)
N1 0.016(2) 0.019(3) 0.022(3) -0.004(2) 0.002(2) -0.012(2)
N2 0.016(3) 0.032(3) 0.031(3) -0.013(2) 0.001(2) -0.006(2)
N3 0.033(3) 0.032(3) 0.019(3) -0.002(2) -0.007(2) -0.003(3)
C2 0.017(3) 0.030(4) 0.020(3) -0.003(3) -0.002(2) -0.002(3)
C3 0.031(4) 0.033(4) 0.021(3) -0.002(3) -0.004(3) -0.008(3)
C4 0.031(4) 0.044(5) 0.032(4) -0.020(3) -0.002(3) -0.001(3)
C5 0.026(3) 0.029(4) 0.029(3) -0.008(3) -0.003(3) -0.001(3)
C6 0.014(3) 0.026(4) 0.027(3) -0.009(3) 0.001(2) 0.000(3)
C7 0.033(4) 0.019(3) 0.023(3) 0.002(2) -0.001(3) 0.003(3)
C8 0.028(3) 0.020(3) 0.027(3) -0.005(3) -0.004(3) 0.000(3)
Cl2 0.0304(8) 0.0287(9) 0.0310(8) -0.0046(6) -0.0061(6) -0.0081(7)
O1W 0.047(4) 0.056(4) 0.106(5) -0.054(4) -0.030(4) 0.012(3)

loop_
_atom_type_symbol
_atom_type_description
_atom_type_scat_dispersion_real
_atom_type_scat_dispersion_imag
_atom_type_scat_source
C C 0.0033 0.0016 'International Tables Vol C Tables 4.2.6.8 and 6.1.1.4'
H H 0.0000 0.0000 'International Tables Vol C Tables 4.2.6.8 and 6.1.1.4'
N N 0.0061 0.0033 'International Tables Vol C Tables 4.2.6.8 and 6.1.1.4'
Cl Cl 0.1484 0.1585 'International Tables Vol C Tables 4.2.6.8 and 6.1.1.4'
Pt Pt -1.7033 8.3905 'International Tables Vol C Tables 4.2.6.8 and 6.1.1.4'
O O 0.0106 0.0060 'International Tables Vol C Tables 4.2.6.8 and 6.1.1.4'

loop_
_geom_angle_atom_site_label_1
_geom_angle_atom_site_label_2
_geom_angle_atom_site_label_3
_geom_angle
_geom_angle_site_symmetry_1
_geom_angle_site_symmetry_3
_geom_angle_publ_flag
N1 Pt1 N2 83.2(2) . . ?
N1 Pt1 N3 81.4(2) . . ?
N2 Pt1 N3 164.5(2) . . ?
N1 Pt1 Cl1 179.41(15) . . ?
N2 Pt1 Cl1 97.42(16) . . ?
N3 Pt1 Cl1 98.00(16) . . ?
C6 N1 C2 122.6(6) . . ?
C6 N1 Pt1 120.7(4) . . ?
C2 N1 Pt1 116.6(5) . . ?
C7 N2 Pt1 110.4(4) . . ?
C7 N2 H2A 109.6 . . ?
Pt1 N2 H2A 109.6 . . ?
C7 N2 H2B 109.6 . . ?
Pt1 N2 H2B 109.6 . . ?
H2A N2 H2B 108.1 . . ?
C8 N3 Pt1 109.5(4) . . ?
C8 N3 H3A 109.8 . . ?
Pt1 N3 H3A 109.8 . . ?
C8 N3 H3B 109.8 . . ?
Pt1 N3 H3B 109.8 . . ?
H3A N3 H3B 108.2 . . ?
C3 C2 N1 118.5(6) . . ?
C3 C2 C7 127.0(6) . . ?
N1 C2 C7 114.5(5) . . ?
C4 C3 C2 119.4(6) . . ?
C4 C3 H3 120.3 . . ?
C2 C3 H3 120.3 . . ?
C3 C4 C5 120.7(7) . . ?
C3 C4 H4 119.6 . . ?
C5 C4 H4 119.6 . . ?
C6 C5 C4 117.8(7) . . ?
C6 C5 H5 121.1 . . ?
C4 C5 H5 121.1 . . ?
N1 C6 C5 120.9(6) . . ?
N1 C6 C8 112.9(6) . . ?
C5 C6 C8 126.2(6) . . ?
N2 C7 C2 110.6(5) . . ?
N2 C7 H7B 109.5 . . ?
C2 C7 H7B 109.5 . . ?
N2 C7 H7A 109.5 . . ?
C2 C7 H7A 109.5 . . ?
H7B C7 H7A 108.1 . . ?
N3 C8 C6 110.4(5) . . ?
N3 C8 H8B 109.6 . . ?
C6 C8 H8B 109.6 . . ?
N3 C8 H8A 109.6 . . ?
C6 C8 H8A 109.6 . . ?
H8B C8 H8A 108.1 . . ?
H1W O1W H2W 110.4(6) . . ?

loop_
_geom_bond_atom_site_label_1
_geom_bond_atom_site_label_2
_geom_bond_distance
_geom_bond_site_symmetry_2
_geom_bond_publ_flag
Pt1 N1 1.936(5) . ?
Pt1 N2 2.033(6) . ?
Pt1 N3 2.040(6) . ?
Pt1 Cl1 2.3079(16) . ?
N1 C6 1.313(9) . ?
N1 C2 1.381(8) . ?
N2 C7 1.475(8) . ?
N2 H2A 0.9100 . ?
N2 H2B 0.9100 . ?
N3 C8 1.497(8) . ?
N3 H3A 0.9100 . ?
N3 H3B 0.9100 . ?
C2 C3 1.373(10) . ?
C2 C7 1.508(9) . ?
C3 C4 1.370(11) . ?
C3 H3 0.9400 . ?
C4 C5 1.405(10) . ?
C4 H4 0.9400 . ?
C5 C6 1.373(9) . ?
C5 H5 0.9400 . ?
C6 C8 1.524(9) . ?
C7 H7B 0.9800 . ?
C7 H7A 0.9800 . ?
C8 H8B 0.9800 . ?
C8 H8A 0.9800 . ?
O1W H1W 1.122 . ?
O1W H2W 0.956 . ?
